data_4032884
loop_
_publ_author_name
'Sheng, Wanle'
'Cui, Jiuen'
'Ruan, Zheng'
'Yan, Lifeng'
'Wu, Qinghua'
'Yu, Changjiang'
'Wei, Yun'
'Hao, Erhong'
'Jiao, Lijuan'

_publ_section_title
;
 [a]-Phenanthrene-Fused BF2 Azadipyrromethene (AzaBODIPY) Dyes as Bright
 Near-Infrared Fluorophores.
;
_journal_issue 19
_journal_name_full 'The Journal of organic chemistry'
_journal_page_first 10341
_journal_page_last 10349
_journal_paper_doi 10.1021/acs.joc.7b01803
_journal_volume 82
_journal_year 2017
_chemical_formula_sum 'C54 H48 B F2 N3 O2'
_chemical_formula_weight 819.76
_chemical_name_systematic
; 
 ? 
;
_space_group_IT_number 2
_symmetry_cell_setting triclinic
_symmetry_space_group_name_Hall '-P 1'
_symmetry_space_group_name_H-M 'P -1'
_atom_sites_solution_hydrogens geom
_atom_sites_solution_primary direct
_atom_sites_solution_secondary difmap
_audit_creation_method SHELXL-97
_cell_angle_alpha 90.244(2)
_cell_angle_beta 90.127(2)
_cell_angle_gamma 116.904(2)
_cell_formula_units_Z 2
_cell_length_a 11.7012(15)
_cell_length_b 11.9793(15)
_cell_length_c 20.493(3)
_cell_measurement_reflns_used 5195
_cell_measurement_temperature 293(2)
_cell_measurement_theta_max 27.6
_cell_measurement_theta_min 2.29
_cell_volume 2561.6(6)
_computing_cell_refinement 'Bruker SMART'
_computing_data_collection 'Bruker SMART'
_computing_data_reduction 'Bruker SAINT'
_computing_molecular_graphics 'Bruker SHELXTL'
_computing_publication_material 'Bruker SHELXTL'
_computing_structure_refinement 'SHELXL-97 (Sheldrick, 1997)'
_computing_structure_solution 'SHELXS-97 (Sheldrick, 1990)'
_diffrn_ambient_temperature 293(2)
_diffrn_measured_fraction_theta_full 0.958
_diffrn_measured_fraction_theta_max 0.958
_diffrn_measurement_device_type 'CCD area detector'
_diffrn_measurement_method 'phi and omega scans'
_diffrn_radiation_monochromator graphite
_diffrn_radiation_source 'fine-focus sealed tube'
_diffrn_radiation_type MoK\a
_diffrn_radiation_wavelength 0.71073
_diffrn_reflns_av_R_equivalents 0.0276
_diffrn_reflns_av_sigmaI/netI 0.0661
_diffrn_reflns_limit_h_max 15
_diffrn_reflns_limit_h_min -15
_diffrn_reflns_limit_k_max 15
_diffrn_reflns_limit_k_min -15
_diffrn_reflns_limit_l_max 26
_diffrn_reflns_limit_l_min -25
_diffrn_reflns_number 21544
_diffrn_reflns_theta_full 27.68
_diffrn_reflns_theta_max 27.68
_diffrn_reflns_theta_min 1.91
_exptl_absorpt_coefficient_mu 0.069
_exptl_absorpt_correction_T_max 0.9911
_exptl_absorpt_correction_T_min 0.9884
_exptl_absorpt_correction_type multi-scan
_exptl_crystal_colour colorless
_exptl_crystal_density_diffrn 1.063
_exptl_crystal_density_method 'not measured'
_exptl_crystal_description block
_exptl_crystal_F_000 864
_exptl_crystal_size_max 0.17
_exptl_crystal_size_mid 0.15
_exptl_crystal_size_min 0.13
_platon_squeeze_details
;
;
_refine_diff_density_max 0.203
_refine_diff_density_min -0.206
_refine_diff_density_rms 0.042
_refine_ls_extinction_method none
_refine_ls_goodness_of_fit_ref 1.083
_refine_ls_hydrogen_treatment mixed
_refine_ls_matrix_type full
_refine_ls_number_parameters 567
_refine_ls_number_reflns 11489
_refine_ls_number_restraints 0
_refine_ls_restrained_S_all 1.083
_refine_ls_R_factor_all 0.1421
_refine_ls_R_factor_gt 0.0780
_refine_ls_shift/su_max 0.002
_refine_ls_shift/su_mean 0.000
_refine_ls_structure_factor_coef Fsqd
_refine_ls_weighting_details 'calc w=1/[\s^2^(Fo^2^)+(0.1106P)^2^+0.0000P] where P=(Fo^2^+2Fc^2^)/3'
_refine_ls_weighting_scheme calc
_refine_ls_wR_factor_gt 0.2205
_refine_ls_wR_factor_ref 0.2435
_reflns_number_gt 4977
_reflns_number_total 11489
_reflns_threshold_expression >2sigma(I)
_cod_data_source_file jo7b01803_si_002.cif
_cod_data_source_block 150305a_0m_compound_4c
_cod_depositor_comments
;
The following automatic conversions were performed:

'_symmetry_cell_setting' value 'Triclinic' changed to 'triclinic'
according to
/home/data/users/saulius/crontab/automatic-downloads/rss-feeds/ACS/lib/dictionaries/cif_core.dic
dictionary named 'cif_core.dic' version 2.4.2 from 2011-04-26.

Automatic conversion script
Id: cif_fix_values 4973 2017-02-22 13:04:09Z antanas 

 Adding full bibliography for 4032881--4032884.cif.
;
_cod_original_cell_volume 2561.5(6)
_cod_original_sg_symbol_H-M P-1
_cod_database_code 4032884

loop_
_symmetry_equiv_pos_as_xyz
'x, y, z'
'-x, -y, -z'

loop_
_atom_site_label
_atom_site_type_symbol
_atom_site_fract_x
_atom_site_fract_y
_atom_site_fract_z
_atom_site_U_iso_or_equiv
_atom_site_adp_type
_atom_site_occupancy
_atom_site_symmetry_multiplicity
_atom_site_calc_flag
_atom_site_refinement_flags
B1 B 0.6579(3) 0.1561(3) 0.37592(16) 0.0578(9) Uani 1 1 d .
C1 C 0.8070(2) 0.2331(2) 0.47878(13) 0.0477(6) Uani 1 1 d .
C2 C 0.9207(3) 0.2312(2) 0.50144(13) 0.0496(7) Uani 1 1 d .
C3 C 0.9575(3) 0.1695(2) 0.45408(13) 0.0495(7) Uani 1 1 d .
C4 C 0.8665(3) 0.1364(2) 0.40313(13) 0.0504(7) Uani 1 1 d .
C5 C 0.7305(2) 0.2882(2) 0.51106(13) 0.0492(6) Uani 1 1 d .
C6 C 0.7523(3) 0.4086(3) 0.49918(15) 0.0677(9) Uani 1 1 d .
H6 H 0.8130 0.4546 0.4681 0.081 Uiso 1 1 calc R
C7 C 0.6888(3) 0.4642(3) 0.53104(15) 0.0667(8) Uani 1 1 d .
H7 H 0.7062 0.5463 0.5217 0.080 Uiso 1 1 calc R
C8 C 0.5987(3) 0.3970(3) 0.57705(14) 0.0593(8) Uani 1 1 d .
C9 C 0.5751(3) 0.2757(3) 0.58997(15) 0.0661(8) Uani 1 1 d .
H9 H 0.5149 0.2300 0.6214 0.079 Uiso 1 1 calc R
C10 C 0.6397(3) 0.2210(3) 0.55686(14) 0.0588(7) Uani 1 1 d .
H10 H 0.6218 0.1386 0.5655 0.071 Uiso 1 1 calc R
C11 C 0.9968(3) 0.2827(2) 0.55995(13) 0.0483(6) Uani 1 1 d .
C12 C 0.9662(3) 0.3486(2) 0.60883(13) 0.0547(7) Uani 1 1 d .
H12 H 0.8907 0.3558 0.6042 0.066 Uiso 1 1 calc R
C13 C 1.0406(3) 0.4018(2) 0.66188(13) 0.0535(7) Uani 1 1 d .
C14 C 1.1531(3) 0.3916(3) 0.66727(15) 0.0677(8) Uani 1 1 d .
H14 H 1.2076 0.4297 0.7024 0.081 Uiso 1 1 calc R
C15 C 1.1871(3) 0.3259(3) 0.62176(15) 0.0641(8) Uani 1 1 d .
H15 H 1.2628 0.3197 0.6275 0.077 Uiso 1 1 calc R
C16 C 1.1097(3) 0.2686(2) 0.56722(13) 0.0505(7) Uani 1 1 d .
C17 C 1.1449(3) 0.1987(2) 0.51915(13) 0.0515(7) Uani 1 1 d .
C18 C 1.2532(3) 0.1784(3) 0.52687(15) 0.0637(8) Uani 1 1 d .
H18 H 1.3053 0.2110 0.5634 0.076 Uiso 1 1 calc R
C19 C 1.2839(3) 0.1112(3) 0.48160(17) 0.0697(9) Uani 1 1 d .
H19 H 1.3562 0.0991 0.4881 0.084 Uiso 1 1 calc R
C20 C 1.2085(3) 0.0614(3) 0.42640(15) 0.0634(8) Uani 1 1 d .
H20 H 1.2296 0.0156 0.3962 0.076 Uiso 1 1 calc R
C21 C 1.1026(3) 0.0806(3) 0.41684(14) 0.0578(7) Uani 1 1 d .
H21 H 1.0519 0.0473 0.3799 0.069 Uiso 1 1 calc R
C22 C 1.0692(3) 0.1498(2) 0.46197(13) 0.0507(7) Uani 1 1 d .
C23 C 1.0000(3) 0.4725(3) 0.71182(14) 0.0647(8) Uani 1 1 d .
C24 C 0.9974(5) 0.5839(4) 0.6795(2) 0.1122(15) Uani 1 1 d .
H24A H 1.0791 0.6346 0.6600 0.168 Uiso 1 1 calc R
H24B H 0.9791 0.6324 0.7114 0.168 Uiso 1 1 calc R
H24C H 0.9321 0.5557 0.6463 0.168 Uiso 1 1 calc R
C25 C 0.8687(4) 0.3869(4) 0.7385(2) 0.1102(14) Uani 1 1 d .
H25A H 0.8502 0.4271 0.7747 0.165 Uiso 1 1 calc R
H25B H 0.8674 0.3101 0.7528 0.165 Uiso 1 1 calc R
H25C H 0.8054 0.3693 0.7050 0.165 Uiso 1 1 calc R
C26 C 1.0944(5) 0.5190(6) 0.7706(2) 0.151(2) Uani 1 1 d .
H26A H 1.1757 0.5829 0.7563 0.226 Uiso 1 1 calc R
H26B H 1.1053 0.4502 0.7881 0.226 Uiso 1 1 calc R
H26C H 1.0605 0.5526 0.8037 0.226 Uiso 1 1 calc R
C27 C 0.5542(4) 0.5693(3) 0.60329(19) 0.0948(12) Uani 1 1 d .
H27A H 0.6427 0.6224 0.6133 0.142 Uiso 1 1 calc R
H27B H 0.5010 0.5889 0.6320 0.142 Uiso 1 1 calc R
H27C H 0.5369 0.5825 0.5589 0.142 Uiso 1 1 calc R
C28 C 0.7749(3) 0.0659(2) 0.30172(14) 0.0546(7) Uani 1 1 d .
C29 C 0.7725(3) 0.0222(3) 0.23669(14) 0.0598(8) Uani 1 1 d .
C30 C 0.6731(3) 0.0340(3) 0.20672(16) 0.0729(9) Uani 1 1 d .
H30 H 0.6471 0.0126 0.1636 0.087 Uiso 1 1 calc R
C31 C 0.6170(3) 0.0837(3) 0.25186(15) 0.0617(8) Uani 1 1 d .
C32 C 0.8629(3) -0.0183(3) 0.21002(15) 0.0619(8) Uani 1 1 d .
C33 C 0.9111(3) -0.0816(3) 0.25007(17) 0.0744(9) Uani 1 1 d .
H33 H 0.8811 -0.1008 0.2926 0.089 Uiso 1 1 calc R
C34 C 1.0026(4) -0.1165(3) 0.2281(2) 0.0884(11) Uani 1 1 d .
H34 H 1.0350 -0.1564 0.2560 0.106 Uiso 1 1 calc R
C35 C 1.0443(4) -0.0919(4) 0.1654(2) 0.1019(13) Uani 1 1 d .
H35 H 1.1067 -0.1138 0.1508 0.122 Uiso 1 1 calc R
C36 C 0.9947(4) -0.0343(3) 0.12328(18) 0.0883(11) Uani 1 1 d .
H36 H 1.0209 -0.0225 0.0800 0.106 Uiso 1 1 calc R
C37 C 0.9065(3) 0.0061(3) 0.14440(15) 0.0690(9) Uani 1 1 d .
C38 C 0.8604(3) 0.0694(3) 0.09705(15) 0.0696(9) Uani 1 1 d .
C39 C 0.7975(4) 0.0087(3) 0.04061(17) 0.0876(11) Uani 1 1 d .
H39 H 0.7858 -0.0723 0.0327 0.105 Uiso 1 1 calc R
C40 C 0.7510(4) 0.0644(4) -0.00467(18) 0.0915(11) Uani 1 1 d .
H40 H 0.7090 0.0197 -0.0418 0.110 Uiso 1 1 calc R
C41 C 0.7656(4) 0.1836(4) 0.00401(16) 0.0780(10) Uani 1 1 d .
C42 C 0.8323(4) 0.2471(4) 0.06010(19) 0.0909(11) Uani 1 1 d .
H42 H 0.8466 0.3292 0.0672 0.109 Uiso 1 1 calc R
C43 C 0.8774(4) 0.1906(3) 0.10536(17) 0.0858(11) Uani 1 1 d .
H43 H 0.9203 0.2354 0.1423 0.103 Uiso 1 1 calc R
C44 C 0.7128(4) 0.2456(4) -0.04256(18) 0.0928(11) Uani 1 1 d .
C45 C 0.6476(6) 0.1669(6) -0.1013(2) 0.154(2) Uani 1 1 d .
H45A H 0.7103 0.1594 -0.1287 0.231 Uiso 1 1 calc R
H45B H 0.6049 0.2058 -0.1254 0.231 Uiso 1 1 calc R
H45C H 0.5860 0.0853 -0.0875 0.231 Uiso 1 1 calc R
C46 C 0.8233(6) 0.3687(6) -0.0680(2) 0.152(2) Uani 1 1 d .
H46A H 0.8960 0.3549 -0.0781 0.229 Uiso 1 1 calc R
H46B H 0.8467 0.4325 -0.0351 0.229 Uiso 1 1 calc R
H46C H 0.7956 0.3948 -0.1066 0.229 Uiso 1 1 calc R
C47 C 0.6156(5) 0.2749(5) -0.0064(2) 0.142(2) Uani 1 1 d .
H47A H 0.5720 0.3030 -0.0369 0.213 Uiso 1 1 calc R
H47B H 0.6592 0.3393 0.0255 0.213 Uiso 1 1 calc R
H47C H 0.5544 0.2008 0.0150 0.213 Uiso 1 1 calc R
C48 C 0.5159(3) 0.1195(3) 0.23584(15) 0.0635(8) Uani 1 1 d .
C49 C 0.5131(4) 0.1604(4) 0.17252(17) 0.0847(11) Uani 1 1 d .
H49 H 0.5715 0.1600 0.1419 0.102 Uiso 1 1 calc R
C50 C 0.4247(4) 0.2016(4) 0.15470(18) 0.0913(11) Uani 1 1 d .
H50 H 0.4242 0.2285 0.1123 0.110 Uiso 1 1 calc R
C51 C 0.3375(3) 0.2031(3) 0.19915(19) 0.0776(9) Uani 1 1 d .
C52 C 0.3366(3) 0.1605(4) 0.26126(18) 0.0831(10) Uani 1 1 d .
H52 H 0.2768 0.1597 0.2913 0.100 Uiso 1 1 calc R
C53 C 0.4255(3) 0.1185(3) 0.27936(17) 0.0764(9) Uani 1 1 d .
H53 H 0.4238 0.0892 0.3215 0.092 Uiso 1 1 calc R
C54 C 0.1793(4) 0.2687(5) 0.2247(2) 0.1258(16) Uani 1 1 d .
H54A H 0.1264 0.1907 0.2457 0.189 Uiso 1 1 calc R
H54B H 0.1260 0.2993 0.2034 0.189 Uiso 1 1 calc R
H54C H 0.2321 0.3286 0.2568 0.189 Uiso 1 1 calc R
F1 F 0.65381(16) 0.26769(15) 0.36525(8) 0.0696(5) Uani 1 1 d .
F2 F 0.54591(16) 0.07132(17) 0.40599(8) 0.0775(5) Uani 1 1 d .
N1 N 0.7746(2) 0.17663(19) 0.42031(10) 0.0499(6) Uani 1 1 d .
N2 N 0.8652(2) 0.0825(2) 0.34609(11) 0.0536(6) Uani 1 1 d .
N3 N 0.6778(2) 0.1007(2) 0.31058(11) 0.0541(6) Uani 1 1 d .
O1 O 0.5272(2) 0.4410(2) 0.61164(11) 0.0830(7) Uani 1 1 d .
O2 O 0.2583(3) 0.2501(3) 0.17781(13) 0.1081(9) Uani 1 1 d .

loop_
_atom_site_aniso_label
_atom_site_aniso_U_11
_atom_site_aniso_U_22
_atom_site_aniso_U_33
_atom_site_aniso_U_23
_atom_site_aniso_U_13
_atom_site_aniso_U_12
B1 0.059(2) 0.066(2) 0.054(2) 0.0049(17) 0.0093(17) 0.0332(19)
C1 0.0499(17) 0.0521(15) 0.0448(16) 0.0063(12) 0.0066(13) 0.0261(13)
C2 0.0549(17) 0.0529(15) 0.0471(16) 0.0092(13) 0.0100(14) 0.0296(14)
C3 0.0546(17) 0.0512(15) 0.0474(16) 0.0068(12) 0.0044(14) 0.0281(14)
C4 0.0524(17) 0.0521(15) 0.0511(17) 0.0057(13) 0.0061(14) 0.0275(14)
C5 0.0475(16) 0.0566(16) 0.0492(16) 0.0060(13) 0.0051(13) 0.0286(14)
C6 0.076(2) 0.0644(19) 0.068(2) 0.0159(15) 0.0286(17) 0.0365(17)
C7 0.078(2) 0.0609(17) 0.074(2) 0.0107(15) 0.0164(17) 0.0419(17)
C8 0.0563(18) 0.0738(19) 0.0605(19) -0.0025(15) 0.0024(15) 0.0404(16)
C9 0.0558(19) 0.075(2) 0.072(2) 0.0137(16) 0.0241(15) 0.0331(16)
C10 0.0546(18) 0.0553(16) 0.0702(19) 0.0129(14) 0.0110(15) 0.0278(15)
C11 0.0505(16) 0.0523(15) 0.0461(16) 0.0076(12) 0.0060(13) 0.0268(13)
C12 0.0535(17) 0.0626(17) 0.0544(18) 0.0048(14) 0.0082(14) 0.0319(15)
C13 0.0579(18) 0.0586(16) 0.0475(17) 0.0035(13) 0.0027(14) 0.0295(15)
C14 0.071(2) 0.078(2) 0.0543(19) -0.0071(15) -0.0044(16) 0.0341(18)
C15 0.0598(19) 0.078(2) 0.061(2) 0.0058(16) 0.0030(16) 0.0365(17)
C16 0.0526(17) 0.0538(15) 0.0454(16) 0.0073(13) 0.0056(13) 0.0244(14)
C17 0.0525(17) 0.0552(16) 0.0535(17) 0.0089(13) 0.0060(14) 0.0301(14)
C18 0.0595(19) 0.0701(19) 0.070(2) 0.0025(15) 0.0036(15) 0.0367(16)
C19 0.064(2) 0.079(2) 0.083(2) 0.0122(18) 0.0117(19) 0.0471(18)
C20 0.074(2) 0.0691(18) 0.061(2) 0.0052(15) 0.0118(17) 0.0447(17)
C21 0.0628(19) 0.0666(18) 0.0518(17) 0.0056(14) 0.0065(14) 0.0360(16)
C22 0.0563(17) 0.0520(15) 0.0519(17) 0.0104(13) 0.0119(14) 0.0316(14)
C23 0.072(2) 0.0737(19) 0.0540(18) -0.0041(15) 0.0048(16) 0.0380(17)
C24 0.169(4) 0.091(3) 0.103(3) 0.018(2) 0.045(3) 0.082(3)
C25 0.124(4) 0.107(3) 0.097(3) 0.001(2) 0.047(3) 0.049(3)
C26 0.160(5) 0.219(6) 0.116(4) -0.090(4) -0.040(3) 0.125(5)
C27 0.111(3) 0.094(3) 0.108(3) -0.009(2) 0.012(2) 0.071(2)
C28 0.0622(19) 0.0596(17) 0.0507(17) 0.0016(13) 0.0012(15) 0.0352(15)
C29 0.071(2) 0.0690(18) 0.0519(18) -0.0055(14) -0.0058(15) 0.0426(17)
C30 0.083(2) 0.091(2) 0.058(2) -0.0133(17) -0.0048(17) 0.051(2)
C31 0.0602(19) 0.0699(19) 0.060(2) -0.0008(15) 0.0017(16) 0.0337(16)
C32 0.072(2) 0.0645(18) 0.061(2) -0.0104(15) -0.0078(16) 0.0416(17)
C33 0.093(3) 0.076(2) 0.072(2) -0.0049(17) -0.0004(18) 0.054(2)
C34 0.107(3) 0.097(3) 0.089(3) -0.001(2) 0.000(2) 0.071(2)
C35 0.112(3) 0.119(3) 0.112(3) -0.002(3) 0.019(3) 0.084(3)
C36 0.109(3) 0.110(3) 0.075(2) -0.001(2) 0.010(2) 0.075(3)
C37 0.081(2) 0.081(2) 0.061(2) -0.0069(16) -0.0007(17) 0.0515(19)
C38 0.084(2) 0.086(2) 0.055(2) -0.0048(17) 0.0046(17) 0.053(2)
C39 0.126(3) 0.092(2) 0.065(2) -0.009(2) -0.002(2) 0.067(2)
C40 0.116(3) 0.107(3) 0.065(2) -0.014(2) -0.008(2) 0.064(3)
C41 0.090(3) 0.100(3) 0.059(2) 0.0006(19) 0.0026(19) 0.057(2)
C42 0.117(3) 0.088(2) 0.085(3) -0.006(2) -0.008(2) 0.061(2)
C43 0.110(3) 0.090(2) 0.073(2) -0.0108(19) -0.016(2) 0.060(2)
C44 0.109(3) 0.121(3) 0.069(2) 0.011(2) 0.006(2) 0.070(3)
C45 0.213(6) 0.208(6) 0.098(4) -0.022(4) -0.036(4) 0.145(5)
C46 0.177(5) 0.181(5) 0.113(4) 0.046(4) 0.003(4) 0.092(5)
C47 0.169(5) 0.218(6) 0.107(3) 0.025(4) 0.011(3) 0.147(5)
C48 0.0596(19) 0.083(2) 0.0569(19) -0.0052(15) -0.0038(15) 0.0402(17)
C49 0.095(3) 0.123(3) 0.064(2) -0.004(2) 0.0007(19) 0.073(2)
C50 0.101(3) 0.133(3) 0.068(2) 0.004(2) -0.003(2) 0.079(3)
C51 0.074(2) 0.100(2) 0.078(2) -0.0073(19) -0.0085(19) 0.056(2)
C52 0.063(2) 0.123(3) 0.073(2) 0.003(2) 0.0047(18) 0.050(2)
C53 0.062(2) 0.109(3) 0.066(2) 0.0081(18) 0.0024(17) 0.046(2)
C54 0.113(4) 0.174(4) 0.134(4) -0.018(3) -0.011(3) 0.103(3)
F1 0.0784(12) 0.0786(11) 0.0687(11) -0.0041(9) -0.0056(9) 0.0504(10)
F2 0.0583(11) 0.0934(12) 0.0670(11) 0.0062(9) 0.0094(9) 0.0221(10)
N1 0.0500(14) 0.0554(13) 0.0490(14) 0.0026(11) 0.0051(11) 0.0278(11)
N2 0.0636(16) 0.0560(13) 0.0491(14) 0.0030(11) 0.0061(12) 0.0340(12)
N3 0.0550(15) 0.0651(14) 0.0492(14) -0.0003(11) -0.0019(12) 0.0333(12)
O1 0.0846(16) 0.0917(16) 0.0943(17) 0.0035(13) 0.0224(13) 0.0588(14)
O2 0.107(2) 0.152(2) 0.105(2) -0.0041(17) -0.0087(16) 0.094(2)

loop_
_atom_type_symbol
_atom_type_description
_atom_type_scat_dispersion_real
_atom_type_scat_dispersion_imag
_atom_type_scat_source
C C 0.0033 0.0016 'International Tables Vol C Tables 4.2.6.8 and 6.1.1.4'
H H 0.0000 0.0000 'International Tables Vol C Tables 4.2.6.8 and 6.1.1.4'
B B 0.0013 0.0007 'International Tables Vol C Tables 4.2.6.8 and 6.1.1.4'
N N 0.0061 0.0033 'International Tables Vol C Tables 4.2.6.8 and 6.1.1.4'
O O 0.0106 0.0060 'International Tables Vol C Tables 4.2.6.8 and 6.1.1.4'
F F 0.0171 0.0103 'International Tables Vol C Tables 4.2.6.8 and 6.1.1.4'

loop_
_geom_angle_atom_site_label_1
_geom_angle_atom_site_label_2
_geom_angle_atom_site_label_3
_geom_angle
F1 B1 F2 110.3(2)
F1 B1 N3 110.6(2)
F2 B1 N3 110.4(3)
F1 B1 N1 110.7(3)
F2 B1 N1 108.8(2)
N3 B1 N1 106.1(2)
N1 C1 C2 109.6(2)
N1 C1 C5 122.0(2)
C2 C1 C5 128.4(2)
C3 C2 C1 107.3(2)
C3 C2 C11 121.2(2)
C1 C2 C11 131.4(2)
C2 C3 C4 106.6(2)
C2 C3 C22 122.0(3)
C4 C3 C22 131.5(2)
N2 C4 N1 122.9(3)
N2 C4 C3 128.6(2)
N1 C4 C3 108.4(2)
C6 C5 C10 117.9(2)
C6 C5 C1 121.6(2)
C10 C5 C1 120.4(2)
C7 C6 C5 122.9(3)
C7 C6 H6 118.6
C5 C6 H6 118.6
C6 C7 C8 119.0(3)
C6 C7 H7 120.5
C8 C7 H7 120.5
O1 C8 C7 124.8(3)
O1 C8 C9 116.0(3)
C7 C8 C9 119.2(2)
C8 C9 C10 120.8(3)
C8 C9 H9 119.6
C10 C9 H9 119.6
C5 C10 C9 120.2(3)
C5 C10 H10 119.9
C9 C10 H10 119.9
C16 C11 C12 118.6(3)
C16 C11 C2 117.5(2)
C12 C11 C2 123.8(2)
C13 C12 C11 123.7(3)
C13 C12 H12 118.1
C11 C12 H12 118.1
C12 C13 C14 117.1(3)
C12 C13 C23 119.9(3)
C14 C13 C23 122.9(3)
C13 C14 C15 121.8(3)
C13 C14 H14 119.1
C15 C14 H14 119.1
C14 C15 C16 121.5(3)
C14 C15 H15 119.3
C16 C15 H15 119.3
C15 C16 C11 117.1(2)
C15 C16 C17 121.7(2)
C11 C16 C17 121.2(2)
C18 C17 C22 117.6(2)
C18 C17 C16 122.3(3)
C22 C17 C16 120.1(2)
C19 C18 C17 121.5(3)
C19 C18 H18 119.3
C17 C18 H18 119.3
C18 C19 C20 120.9(3)
C18 C19 H19 119.6
C20 C19 H19 119.6
C21 C20 C19 119.3(3)
C21 C20 H20 120.4
C19 C20 H20 120.4
C20 C21 C22 121.2(3)
C20 C21 H21 119.4
C22 C21 H21 119.4
C21 C22 C17 119.5(2)
C21 C22 C3 122.6(3)
C17 C22 C3 117.8(2)
C24 C23 C25 110.0(3)
C24 C23 C13 109.2(2)
C25 C23 C13 110.0(3)
C24 C23 C26 108.8(4)
C25 C23 C26 107.4(3)
C13 C23 C26 111.4(3)
C23 C24 H24A 109.5
C23 C24 H24B 109.5
H24A C24 H24B 109.5
C23 C24 H24C 109.5
H24A C24 H24C 109.5
H24B C24 H24C 109.5
C23 C25 H25A 109.5
C23 C25 H25B 109.5
H25A C25 H25B 109.5
C23 C25 H25C 109.5
H25A C25 H25C 109.5
H25B C25 H25C 109.5
C23 C26 H26A 109.5
C23 C26 H26B 109.5
H26A C26 H26B 109.5
C23 C26 H26C 109.5
H26A C26 H26C 109.5
H26B C26 H26C 109.5
O1 C27 H27A 109.5
O1 C27 H27B 109.5
H27A C27 H27B 109.5
O1 C27 H27C 109.5
H27A C27 H27C 109.5
H27B C27 H27C 109.5
N2 C28 N3 124.4(2)
N2 C28 C29 124.8(2)
N3 C28 C29 110.5(3)
C30 C29 C28 104.8(2)
C30 C29 C32 129.9(3)
C28 C29 C32 125.2(3)
C29 C30 C31 109.1(3)
C29 C30 H30 125.4
C31 C30 H30 125.4
N3 C31 C30 109.2(2)
N3 C31 C48 126.1(2)
C30 C31 C48 124.6(3)
C33 C32 C37 118.2(3)
C33 C32 C29 119.5(3)
C37 C32 C29 122.3(3)
C34 C33 C32 121.8(3)
C34 C33 H33 119.1
C32 C33 H33 119.1
C35 C34 C33 119.4(3)
C35 C34 H34 120.3
C33 C34 H34 120.3
C34 C35 C36 120.5(3)
C34 C35 H35 119.7
C36 C35 H35 119.7
C35 C36 C37 121.4(3)
C35 C36 H36 119.3
C37 C36 H36 119.3
C36 C37 C32 118.4(3)
C36 C37 C38 118.3(3)
C32 C37 C38 123.3(3)
C43 C38 C39 116.1(3)
C43 C38 C37 123.3(3)
C39 C38 C37 120.7(3)
C38 C39 C40 122.3(3)
C38 C39 H39 118.8
C40 C39 H39 118.8
C41 C40 C39 121.7(3)
C41 C40 H40 119.1
C39 C40 H40 119.1
C40 C41 C42 116.4(3)
C40 C41 C44 123.3(3)
C42 C41 C44 120.3(3)
C43 C42 C41 121.6(3)
C43 C42 H42 119.2
C41 C42 H42 119.2
C38 C43 C42 121.8(3)
C38 C43 H43 119.1
C42 C43 H43 119.1
C45 C44 C41 113.8(4)
C45 C44 C47 108.2(4)
C41 C44 C47 108.6(3)
C45 C44 C46 107.0(4)
C41 C44 C46 109.6(4)
C47 C44 C46 109.6(4)
C44 C45 H45A 109.5
C44 C45 H45B 109.5
H45A C45 H45B 109.5
C44 C45 H45C 109.5
H45A C45 H45C 109.5
H45B C45 H45C 109.5
C44 C46 H46A 109.5
C44 C46 H46B 109.5
H46A C46 H46B 109.5
C44 C46 H46C 109.5
H46A C46 H46C 109.5
H46B C46 H46C 109.5
C44 C47 H47A 109.5
C44 C47 H47B 109.5
H47A C47 H47B 109.5
C44 C47 H47C 109.5
H47A C47 H47C 109.5
H47B C47 H47C 109.5
C53 C48 C49 117.8(3)
C53 C48 C31 124.7(3)
C49 C48 C31 117.5(3)
C50 C49 C48 120.8(3)
C50 C49 H49 119.6
C48 C49 H49 119.6
C51 C50 C49 120.6(3)
C51 C50 H50 119.7
C49 C50 H50 119.7
O2 C51 C52 124.2(3)
O2 C51 C50 116.2(3)
C52 C51 C50 119.6(3)
C51 C52 C53 120.0(3)
C51 C52 H52 120.0
C53 C52 H52 120.0
C48 C53 C52 121.2(3)
C48 C53 H53 119.4
C52 C53 H53 119.4
O2 C54 H54A 109.5
O2 C54 H54B 109.5
H54A C54 H54B 109.5
O2 C54 H54C 109.5
H54A C54 H54C 109.5
H54B C54 H54C 109.5
C1 N1 C4 108.1(2)
C1 N1 B1 128.6(2)
C4 N1 B1 123.3(2)
C4 N2 C28 120.1(2)
C31 N3 C28 106.4(2)
C31 N3 B1 130.7(2)
C28 N3 B1 122.8(2)
C8 O1 C27 118.1(2)
C51 O2 C54 117.5(3)

loop_
_geom_bond_atom_site_label_1
_geom_bond_atom_site_label_2
_geom_bond_distance
B1 F1 1.378(3)
B1 F2 1.390(4)
B1 N3 1.556(4)
B1 N1 1.562(4)
C1 N1 1.340(3)
C1 C2 1.418(4)
C1 C5 1.486(3)
C2 C3 1.399(3)
C2 C11 1.450(4)
C3 C4 1.411(4)
C3 C22 1.438(4)
C4 N2 1.330(3)
C4 N1 1.408(3)
C5 C6 1.370(4)
C5 C10 1.376(4)
C6 C7 1.367(4)
C6 H6 0.9300
C7 C8 1.375(4)
C7 H7 0.9300
C8 O1 1.371(3)
C8 C9 1.378(4)
C9 C10 1.381(4)
C9 H9 0.9300
C10 H10 0.9300
C11 C16 1.413(4)
C11 C12 1.417(3)
C12 C13 1.354(4)
C12 H12 0.9300
C13 C14 1.381(4)
C13 C23 1.532(4)
C14 C15 1.387(4)
C14 H14 0.9300
C15 C16 1.402(4)
C15 H15 0.9300
C16 C17 1.466(4)
C17 C18 1.403(4)
C17 C22 1.422(4)
C18 C19 1.376(4)
C18 H18 0.9300
C19 C20 1.388(4)
C19 H19 0.9300
C20 C21 1.373(4)
C20 H20 0.9300
C21 C22 1.408(3)
C21 H21 0.9300
C23 C24 1.505(4)
C23 C25 1.515(5)
C23 C26 1.553(5)
C24 H24A 0.9600
C24 H24B 0.9600
C24 H24C 0.9600
C25 H25A 0.9600
C25 H25B 0.9600
C25 H25C 0.9600
C26 H26A 0.9600
C26 H26B 0.9600
C26 H26C 0.9600
C27 O1 1.433(4)
C27 H27A 0.9600
C27 H27B 0.9600
C27 H27C 0.9600
C28 N2 1.337(3)
C28 N3 1.388(3)
C28 C29 1.425(4)
C29 C30 1.376(4)
C29 C32 1.455(4)
C30 C31 1.412(4)
C30 H30 0.9300
C31 N3 1.363(4)
C31 C48 1.466(4)
C32 C33 1.399(4)
C32 C37 1.423(4)
C33 C34 1.389(4)
C33 H33 0.9300
C34 C35 1.361(5)
C34 H34 0.9300
C35 C36 1.387(5)
C35 H35 0.9300
C36 C37 1.393(4)
C36 H36 0.9300
C37 C38 1.476(4)
C38 C43 1.384(4)
C38 C39 1.383(5)
C39 C40 1.391(5)
C39 H39 0.9300
C40 C41 1.370(5)
C40 H40 0.9300
C41 C42 1.400(5)
C41 C44 1.504(5)
C42 C43 1.388(5)
C42 H42 0.9300
C43 H43 0.9300
C44 C45 1.502(6)
C44 C47 1.526(5)
C44 C46 1.550(6)
C45 H45A 0.9600
C45 H45B 0.9600
C45 H45C 0.9600
C46 H46A 0.9600
C46 H46B 0.9600
C46 H46C 0.9600
C47 H47A 0.9600
C47 H47B 0.9600
C47 H47C 0.9600
C48 C53 1.381(4)
C48 C49 1.394(4)
C49 C50 1.381(4)
C49 H49 0.9300
C50 C51 1.375(5)
C50 H50 0.9300
C51 O2 1.357(4)
C51 C52 1.371(5)
C52 C53 1.395(4)
C52 H52 0.9300
C53 H53 0.9300
C54 O2 1.420(4)
C54 H54A 0.9600
C54 H54B 0.9600
C54 H54C 0.9600

loop_
_platon_squeeze_void_nr
_platon_squeeze_void_average_x
_platon_squeeze_void_average_y
_platon_squeeze_void_average_z
_platon_squeeze_void_volume
_platon_squeeze_void_count_electrons
_platon_squeeze_void_content
1 0.000 0.000 0.500 17 2 ' '
2 0.000 0.500 1.000 187 53 ' '
3 0.451 0.624 0.049 10 0 ' '
4 0.549 0.376 0.951 9 0 ' '
